data_7203508
loop_
_publ_author_name
'Chandran, Sreekanth K.'
'Nangia, Ashwini'

_publ_section_title
;
 Modulated crystal structure (Z? = 2) of
 ?-d-glucofuranose-1,2?3,5-bis(p-tolyl)boronate
;
_journal_issue 8
_journal_name_full CrystEngComm
_journal_page_first 581
_journal_paper_doi 10.1039/b608029d
_journal_volume 8
_journal_year 2006
_chemical_absolute_configuration syn
_chemical_formula_moiety 'C20 H22 B2 O6'
_chemical_formula_sum 'C20 H22 B2 O6'
_chemical_formula_weight 380.00
_chemical_name_systematic
;
?
;
_space_group_IT_number 4
_symmetry_cell_setting monoclinic
_symmetry_space_group_name_Hall 'P 2yb'
_symmetry_space_group_name_H-M 'P 1 21 1'
_atom_sites_solution_hydrogens geom
_atom_sites_solution_primary direct
_atom_sites_solution_secondary difmap
_audit_creation_method SHELXL-97
_cell_angle_alpha 90.00
_cell_angle_beta 93.79(3)
_cell_angle_gamma 90.00
_cell_formula_units_Z 4
_cell_length_a 11.221(2)
_cell_length_b 5.4718(11)
_cell_length_c 30.459(6)
_cell_measurement_reflns_used 5328
_cell_measurement_temperature 100(2)
_cell_measurement_theta_max 26.01
_cell_measurement_theta_min 2.19
_cell_volume 1866.1(6)
_computing_cell_refinement 'Bruker SMART'
_computing_data_collection 'Bruker SMART'
_computing_data_reduction 'Bruker SAINT'
_computing_molecular_graphics 'Bruker SHELXTL'
_computing_publication_material 'Bruker SHELXTL'
_computing_structure_refinement 'SHELXL-97 (Sheldrick, 1997)'
_computing_structure_solution 'SHELXS-97 (Sheldrick, 1990)'
_diffrn_ambient_temperature 293(2)
_diffrn_measured_fraction_theta_full 0.995
_diffrn_measured_fraction_theta_max 0.995
_diffrn_measurement_device_type 'CCD area detector'
_diffrn_measurement_method 'phi and omega scans'
_diffrn_radiation_monochromator graphite
_diffrn_radiation_source 'fine-focus sealed tube'
_diffrn_radiation_type MoK\a
_diffrn_radiation_wavelength 0.71073
_diffrn_reflns_av_R_equivalents 0.0269
_diffrn_reflns_av_sigmaI/netI 0.0494
_diffrn_reflns_limit_h_max 13
_diffrn_reflns_limit_h_min -13
_diffrn_reflns_limit_k_max 5
_diffrn_reflns_limit_k_min -6
_diffrn_reflns_limit_l_max 35
_diffrn_reflns_limit_l_min -36
_diffrn_reflns_number 8744
_diffrn_reflns_theta_full 24.99
_diffrn_reflns_theta_max 24.99
_diffrn_reflns_theta_min 1.34
_exptl_absorpt_coefficient_mu 0.097
_exptl_absorpt_correction_type none
_exptl_crystal_colour colourless
_exptl_crystal_density_diffrn 1.353
_exptl_crystal_density_method 'not measured'
_exptl_crystal_description needle
_exptl_crystal_F_000 800
_exptl_crystal_size_max 0.46
_exptl_crystal_size_mid 0.15
_exptl_crystal_size_min 0.14
_refine_diff_density_max 0.240
_refine_diff_density_min -0.258
_refine_diff_density_rms 0.054
_refine_ls_abs_structure_details 'Flack H D (1983), Acta Cryst. A39, 876-881'
_refine_ls_abs_structure_Flack 0.3(13)
_refine_ls_extinction_method none
_refine_ls_goodness_of_fit_ref 1.130
_refine_ls_hydrogen_treatment mixed
_refine_ls_matrix_type full
_refine_ls_number_parameters 557
_refine_ls_number_reflns 5202
_refine_ls_number_restraints 1
_refine_ls_restrained_S_all 1.130
_refine_ls_R_factor_all 0.0620
_refine_ls_R_factor_gt 0.0564
_refine_ls_shift/su_max 2.169
_refine_ls_shift/su_mean 0.012
_refine_ls_structure_factor_coef Fsqd
_refine_ls_weighting_details 'calc w=1/[\s^2^(Fo^2^)+(0.0366P)^2^+1.8578P] where P=(Fo^2^+2Fc^2^)/3'
_refine_ls_weighting_scheme calc
_refine_ls_wR_factor_gt 0.1217
_refine_ls_wR_factor_ref 0.1243
_reflns_number_gt 4772
_reflns_number_total 5202
_reflns_threshold_expression >2sigma(I)
_cod_data_source_file b608029d.txt
_cod_data_source_block an410_m
_cod_depositor_comments
;
The following automatic conversions were performed:
'_symmetry_cell_setting' value 'Monoclinic' changed to 'monoclinic'
according to '/home/saulius/struct/CIF-dictionaries/cif_core.dic'
dictionary named 'cif_core.dic' version 2.4.1 from 2010-06-29.

Automatic conversion script
Id: cif_fix_enum 1527 2010-12-29 10:47:43Z saulius 
;
_cod_original_sg_symbol_H-M 'P2(1) '
_cod_database_code 7203508

loop_
_symmetry_equiv_pos_as_xyz
'x, y, z'
'-x, y+1/2, -z'

loop_
_atom_site_label
_atom_site_type_symbol
_atom_site_fract_x
_atom_site_fract_y
_atom_site_fract_z
_atom_site_U_iso_or_equiv
_atom_site_adp_type
_atom_site_occupancy
_atom_site_symmetry_multiplicity
_atom_site_calc_flag
_atom_site_refinement_flags
_atom_site_disorder_assembly
_atom_site_disorder_group
O3 O 0.2411(2) 0.8516(6) 0.33143(8) 0.0232(7) Uani 1 1 d . . .
O5 O -0.0652(2) 0.6108(6) 0.44105(8) 0.0236(7) Uani 1 1 d . . .
O2 O 0.1890(2) 0.4643(6) 0.30841(8) 0.0269(7) Uani 1 1 d . . .
O4 O -0.0344(2) 0.9176(5) 0.38656(8) 0.0212(6) Uani 1 1 d . . .
O1 O 0.0558(2) 0.4516(6) 0.36378(8) 0.0261(7) Uani 1 1 d . . .
C7 C -0.2349(3) 0.8948(8) 0.41853(11) 0.0187(8) Uani 1 1 d . . .
O6 O 0.1316(2) 0.8934(7) 0.47865(9) 0.0350(9) Uani 1 1 d . . .
C12 C -0.3893(3) 1.1991(9) 0.40102(13) 0.0256(10) Uani 1 1 d . . .
H12A H -0.4123 1.3433 0.3867 0.031 Uiso 1 1 calc R . .
C20 C 0.5055(3) 0.7285(9) 0.32016(12) 0.0260(10) Uani 1 1 d . . .
H20 H 0.4903 0.8748 0.3343 0.031 Uiso 1 1 calc R . .
C8 C -0.3186(3) 0.7697(8) 0.44250(13) 0.0240(10) Uani 1 1 d . . .
H8 H -0.2961 0.6244 0.4566 0.029 Uiso 1 1 calc R . .
C10 C -0.4707(3) 1.0718(9) 0.42522(13) 0.0252(10) Uani 1 1 d . . .
C15 C 0.4380(3) 0.3518(9) 0.28711(12) 0.0256(10) Uani 1 1 d . . .
H15 H 0.3772 0.2415 0.2793 0.031 Uiso 1 1 calc R . .
C9 C -0.4326(3) 0.8559(10) 0.44575(12) 0.0273(10) Uani 1 1 d . . .
H9 H -0.4854 0.7682 0.4620 0.033 Uiso 1 1 calc R . .
C13 C -0.2744(3) 1.1104(9) 0.39832(12) 0.0240(10) Uani 1 1 d . . .
H13 H -0.2214 1.1990 0.3823 0.029 Uiso 1 1 calc R . .
C14 C 0.4107(3) 0.5700(9) 0.30767(12) 0.0210(9) Uani 1 1 d . . .
C5 C 0.0581(4) 0.5297(9) 0.44184(14) 0.0261(10) Uani 1 1 d . . .
C1 C 0.0828(4) 0.5657(9) 0.32431(14) 0.0265(10) Uani 1 1 d . . .
C16 C 0.5545(4) 0.2963(9) 0.27807(13) 0.0270(10) Uani 1 1 d . . .
H16 H 0.5701 0.1520 0.2634 0.032 Uiso 1 1 calc R . .
C4 C 0.1113(4) 0.5954(8) 0.39913(13) 0.0224(9) Uani 1 1 d . . .
C19 C 0.6222(3) 0.6676(9) 0.31154(12) 0.0267(11) Uani 1 1 d . . .
H19 H 0.6842 0.7739 0.3200 0.032 Uiso 1 1 calc R . .
C17 C 0.6473(3) 0.4509(10) 0.29046(12) 0.0268(10) Uani 1 1 d . . .
C11 C -0.5971(4) 1.1637(11) 0.42715(15) 0.0363(12) Uani 1 1 d . . .
H11A H -0.6380 1.0669 0.4477 0.055 Uiso 1 1 calc R . .
H11B H -0.6378 1.1513 0.3985 0.055 Uiso 1 1 calc R . .
H11C H -0.5957 1.3314 0.4365 0.055 Uiso 1 1 calc R . .
C3 C 0.0887(3) 0.8550(9) 0.38365(12) 0.0204(9) Uani 1 1 d . . .
C2 C 0.1137(3) 0.8335(9) 0.33535(12) 0.0212(9) Uani 1 1 d . . .
C6 C 0.1271(4) 0.6370(11) 0.48155(14) 0.0371(13) Uani 1 1 d . . .
H6A H 0.0891 0.5905 0.5080 0.044 Uiso 1 1 calc R . .
H6B H 0.2076 0.5717 0.4836 0.044 Uiso 1 1 calc R . .
B1 B -0.1038(4) 0.8019(9) 0.41518(14) 0.0214(10) Uani 1 1 d . . .
C18 C 0.7747(3) 0.3829(11) 0.28239(14) 0.0359(12) Uani 1 1 d . . .
H18A H 0.8182 0.5273 0.2754 0.054 Uiso 1 1 calc R . .
H18B H 0.7749 0.2700 0.2583 0.054 Uiso 1 1 calc R . .
H18C H 0.8117 0.3083 0.3083 0.054 Uiso 1 1 calc R . .
B2 B 0.2781(4) 0.6331(9) 0.31602(14) 0.0209(10) Uani 1 1 d . . .
O11 O 0.4512(2) 0.7187(6) 0.05936(8) 0.0227(7) Uani 1 1 d . . .
O7 O 0.5976(2) 0.8660(6) 0.13873(8) 0.0263(7) Uani 1 1 d . . .
O9 O 0.7897(2) 0.4592(6) 0.17055(8) 0.0233(6) Uani 1 1 d . . .
O10 O 0.4991(2) 0.4019(5) 0.11235(8) 0.0212(6) Uani 1 1 d . . .
O8 O 0.7466(2) 0.8429(6) 0.19532(8) 0.0259(7) Uani 1 1 d . . .
C28 C 0.1974(3) 0.5558(9) 0.05532(12) 0.0243(10) Uani 1 1 d . . .
H28 H 0.2152 0.7011 0.0413 0.029 Uiso 1 1 calc R . .
C32 C 0.1405(3) 0.1261(9) 0.09627(12) 0.0244(10) Uani 1 1 d . . .
H32 H 0.1223 -0.0187 0.1103 0.029 Uiso 1 1 calc R . .
C40 C 1.0528(3) 0.5654(9) 0.18016(12) 0.0242(10) Uani 1 1 d . . .
H40 H 1.0272 0.4192 0.1671 0.029 Uiso 1 1 calc R . .
O12 O 0.6375(2) 0.4437(7) 0.02234(9) 0.0341(8) Uani 1 1 d . . .
C27 C 0.2888(3) 0.4274(8) 0.07932(11) 0.0194(9) Uani 1 1 d . . .
C29 C 0.0812(4) 0.4685(10) 0.05225(12) 0.0284(10) Uani 1 1 d . . .
H29 H 0.0224 0.5556 0.0359 0.034 Uiso 1 1 calc R . .
C30 C 0.0506(3) 0.2532(9) 0.07309(13) 0.0252(10) Uani 1 1 d . . .
C36 C 1.1326(3) 0.9929(9) 0.22052(12) 0.0247(10) Uani 1 1 d . . .
H36 H 1.1585 1.1349 0.2350 0.030 Uiso 1 1 calc R . .
C33 C 0.2569(3) 0.2096(8) 0.09898(12) 0.0204(9) Uani 1 1 d . . .
H33 H 0.3156 0.1178 0.1144 0.024 Uiso 1 1 calc R . .
C37 C 1.2152(3) 0.8364(9) 0.20350(12) 0.0230(9) Uani 1 1 d . . .
C25 C 0.5741(4) 0.8015(9) 0.06033(13) 0.0248(10) Uani 1 1 d . . .
C22 C 0.6620(3) 0.4792(9) 0.16508(12) 0.0223(9) Uani 1 1 d . . .
C34 C 0.9693(3) 0.7269(9) 0.19573(12) 0.0211(9) Uani 1 1 d . . .
B3 B 0.4209(4) 0.5227(9) 0.08395(13) 0.0207(10) Uani 1 1 d . . .
C35 C 1.0117(3) 0.9389(9) 0.21613(12) 0.0222(9) Uani 1 1 d . . .
H35 H 0.9576 1.0480 0.2272 0.027 Uiso 1 1 calc R . .
C39 C 1.1737(3) 0.6205(9) 0.18389(13) 0.0290(11) Uani 1 1 d . . .
H39 H 1.2280 0.5110 0.1731 0.035 Uiso 1 1 calc R . .
C23 C 0.6223(3) 0.4660(8) 0.11684(12) 0.0191(9) Uani 1 1 d . . .
C26 C 0.6308(4) 0.7032(11) 0.02041(13) 0.0332(12) Uani 1 1 d . . .
H26A H 0.5838 0.7524 -0.0060 0.040 Uiso 1 1 calc R . .
H26B H 0.7103 0.7709 0.0191 0.040 Uiso 1 1 calc R . .
C38 C 1.3452(3) 0.8967(10) 0.20461(12) 0.0315(11) Uani 1 1 d . . .
H38A H 1.3548 1.0684 0.1995 0.047 Uiso 1 1 calc R . .
H38B H 1.3819 0.8056 0.1822 0.047 Uiso 1 1 calc R . .
H38C H 1.3824 0.8548 0.2329 0.047 Uiso 1 1 calc R . .
C31 C -0.0769(4) 0.1617(10) 0.07159(15) 0.0364(12) Uani 1 1 d . . .
H31A H -0.0800 -0.0031 0.0608 0.055 Uiso 1 1 calc R . .
H31B H -0.1265 0.2641 0.0524 0.055 Uiso 1 1 calc R . .
H31C H -0.1052 0.1660 0.1006 0.055 Uiso 1 1 calc R . .
B4 B 0.8337(4) 0.6744(10) 0.18726(13) 0.0231(11) Uani 1 1 d . . .
H12 H 0.634(4) 0.378(13) -0.0035(17) 0.059(17) Uiso 1 1 d . . .
H6 H 0.121(4) 0.948(12) 0.5061(17) 0.056(16) Uiso 1 1 d . . .
C24 C 0.6413(3) 0.7271(8) 0.10305(12) 0.0203(9) Uani 1 1 d . . .
C21 C 0.6360(3) 0.7438(9) 0.17813(13) 0.0236(10) Uani 1 1 d . . .
H21 H 0.582(3) 0.778(7) 0.1984(10) 0.000(8) Uiso 1 1 d . . .
H3 H 0.136(3) 0.963(7) 0.3984(10) 0.000(8) Uiso 1 1 d . . .
H4 H 0.197(3) 0.570(7) 0.4024(11) 0.010(9) Uiso 1 1 d . . .
H23 H 0.665(3) 0.363(7) 0.0988(10) 0.000(8) Uiso 1 1 d . . .
H1 H 0.022(3) 0.546(7) 0.3032(11) 0.004(9) Uiso 1 1 d . . .
H25 H 0.571(3) 0.986(8) 0.0593(11) 0.004(9) Uiso 1 1 d . . .
H24 H 0.734(3) 0.772(7) 0.1003(10) 0.003(8) Uiso 1 1 d . . .
H22 H 0.632(3) 0.366(8) 0.1817(11) 0.010(9) Uiso 1 1 d . . .
H2 H 0.076(3) 0.956(9) 0.3186(12) 0.016(10) Uiso 1 1 d . . .
H5 H 0.056(3) 0.361(8) 0.4425(11) 0.005(9) Uiso 1 1 d . . .

loop_
_atom_site_aniso_label
_atom_site_aniso_U_11
_atom_site_aniso_U_22
_atom_site_aniso_U_33
_atom_site_aniso_U_23
_atom_site_aniso_U_13
_atom_site_aniso_U_12
O3 0.0218(14) 0.0221(18) 0.0265(14) -0.0001(14) 0.0063(10) -0.0026(13)
O5 0.0198(13) 0.0269(19) 0.0242(14) 0.0052(14) 0.0023(10) 0.0030(13)
O2 0.0229(14) 0.0290(19) 0.0293(14) -0.0080(15) 0.0053(11) -0.0026(14)
O4 0.0188(13) 0.0195(17) 0.0255(13) 0.0020(13) 0.0029(10) 0.0038(12)
O1 0.0318(15) 0.0202(17) 0.0270(14) -0.0022(14) 0.0081(11) -0.0023(14)
C7 0.0230(19) 0.018(2) 0.0149(17) -0.0034(17) -0.0039(14) -0.0007(17)
O6 0.0325(16) 0.054(3) 0.0189(15) -0.0057(17) 0.0007(12) -0.0045(16)
C12 0.029(2) 0.026(3) 0.022(2) -0.001(2) -0.0010(16) 0.006(2)
C20 0.034(2) 0.027(3) 0.0174(19) -0.004(2) 0.0019(16) -0.007(2)
C8 0.021(2) 0.022(3) 0.028(2) -0.0001(19) -0.0034(16) -0.0018(18)
C10 0.019(2) 0.034(3) 0.023(2) -0.012(2) -0.0022(15) 0.003(2)
C15 0.025(2) 0.027(3) 0.026(2) -0.001(2) 0.0038(15) -0.007(2)
C9 0.024(2) 0.036(3) 0.022(2) 0.000(2) 0.0024(15) -0.003(2)
C13 0.023(2) 0.032(3) 0.0173(19) -0.002(2) 0.0022(15) -0.0011(19)
C14 0.023(2) 0.027(3) 0.0132(18) -0.0016(18) 0.0027(15) -0.0017(19)
C5 0.029(2) 0.022(3) 0.028(2) 0.006(2) 0.0024(17) 0.0106(19)
C1 0.019(2) 0.035(3) 0.026(2) -0.004(2) 0.0005(17) 0.000(2)
C16 0.033(2) 0.023(3) 0.025(2) 0.000(2) 0.0071(17) 0.003(2)
C4 0.023(2) 0.017(2) 0.027(2) -0.0021(19) 0.0035(16) 0.0039(19)
C19 0.024(2) 0.037(3) 0.019(2) 0.002(2) -0.0030(15) -0.010(2)
C17 0.026(2) 0.038(3) 0.0172(18) 0.006(2) 0.0034(15) 0.002(2)
C11 0.025(2) 0.048(4) 0.035(2) -0.005(2) 0.0020(18) 0.002(2)
C3 0.0159(19) 0.022(2) 0.0233(19) -0.001(2) -0.0025(15) -0.0030(19)
C2 0.0200(19) 0.026(3) 0.0176(19) 0.006(2) 0.0011(14) 0.0029(19)
C6 0.031(2) 0.057(4) 0.024(2) 0.009(2) 0.0045(17) 0.017(2)
B1 0.029(2) 0.019(3) 0.016(2) -0.003(2) -0.0007(17) -0.002(2)
C18 0.030(2) 0.047(4) 0.031(2) 0.005(2) 0.0030(17) 0.004(2)
B2 0.028(2) 0.020(3) 0.015(2) 0.001(2) -0.0033(17) 0.001(2)
O11 0.0194(14) 0.0255(18) 0.0229(14) 0.0016(14) -0.0014(10) -0.0038(13)
O7 0.0292(14) 0.0234(18) 0.0249(14) -0.0027(14) -0.0081(11) 0.0038(13)
O9 0.0193(13) 0.0244(18) 0.0255(14) 0.0018(14) -0.0027(10) -0.0017(13)
O10 0.0179(13) 0.0225(18) 0.0226(13) 0.0011(13) -0.0025(10) -0.0029(12)
O8 0.0194(13) 0.031(2) 0.0268(14) -0.0062(14) -0.0041(10) 0.0032(14)
C28 0.024(2) 0.028(3) 0.022(2) -0.0036(19) 0.0054(16) 0.0027(19)
C32 0.029(2) 0.023(3) 0.021(2) -0.0052(19) 0.0044(16) -0.0074(19)
C40 0.026(2) 0.028(3) 0.019(2) 0.0009(19) 0.0015(16) 0.0023(19)
O12 0.0334(16) 0.049(3) 0.0198(15) -0.0093(17) -0.0008(12) 0.0058(17)
C27 0.0245(19) 0.018(2) 0.0165(17) -0.0066(18) 0.0037(14) 0.0009(17)
C29 0.028(2) 0.035(3) 0.022(2) -0.001(2) 0.0017(16) 0.009(2)
C30 0.023(2) 0.030(3) 0.023(2) -0.010(2) 0.0036(16) -0.0038(19)
C36 0.023(2) 0.030(3) 0.0207(19) -0.007(2) -0.0007(15) -0.0002(19)
C33 0.021(2) 0.024(3) 0.0155(18) -0.0054(18) -0.0026(14) 0.0048(19)
C37 0.022(2) 0.031(3) 0.0147(18) 0.0028(19) -0.0029(14) 0.0007(19)
C25 0.022(2) 0.028(3) 0.024(2) 0.009(2) -0.0019(15) -0.0073(19)
C22 0.018(2) 0.029(3) 0.020(2) 0.007(2) 0.0006(15) -0.0036(19)
C34 0.024(2) 0.024(2) 0.0156(18) 0.0018(18) -0.0011(15) -0.0009(18)
B3 0.031(2) 0.018(3) 0.013(2) -0.0062(19) 0.0021(17) 0.003(2)
C35 0.0207(19) 0.024(3) 0.0225(19) 0.002(2) 0.0030(14) 0.0046(19)
C39 0.024(2) 0.042(3) 0.021(2) -0.002(2) 0.0023(16) 0.016(2)
C23 0.0189(19) 0.019(2) 0.0196(19) 0.0005(19) 0.0020(15) 0.0009(18)
C26 0.029(2) 0.052(4) 0.018(2) 0.007(2) -0.0014(16) -0.013(2)
C38 0.024(2) 0.049(4) 0.0211(19) -0.001(2) 0.0022(15) 0.001(2)
C31 0.024(2) 0.048(4) 0.037(2) -0.005(2) 0.0016(18) -0.006(2)
B4 0.028(2) 0.030(3) 0.011(2) 0.004(2) 0.0017(17) 0.003(2)
C24 0.021(2) 0.020(2) 0.0196(19) -0.0041(18) -0.0023(15) -0.0028(18)
C21 0.017(2) 0.031(3) 0.022(2) -0.006(2) 0.0003(16) -0.0036(19)

loop_
_atom_type_symbol
_atom_type_description
_atom_type_scat_dispersion_real
_atom_type_scat_dispersion_imag
_atom_type_scat_source
C C 0.0033 0.0016 'International Tables Vol C Tables 4.2.6.8 and 6.1.1.4'
H H 0.0000 0.0000 'International Tables Vol C Tables 4.2.6.8 and 6.1.1.4'
B B 0.0013 0.0007 'International Tables Vol C Tables 4.2.6.8 and 6.1.1.4'
O O 0.0106 0.0060 'International Tables Vol C Tables 4.2.6.8 and 6.1.1.4'

loop_
_geom_angle_atom_site_label_1
_geom_angle_atom_site_label_2
_geom_angle_atom_site_label_3
_geom_angle
_geom_angle_site_symmetry_1
_geom_angle_site_symmetry_3
_geom_angle_publ_flag
B2 O3 C2 107.1(3) . . ?
B1 O5 C5 120.7(3) . . ?
B2 O2 C1 107.3(4) . . ?
B1 O4 C3 121.5(3) . . ?
C1 O1 C4 106.8(3) . . ?
C13 C7 C8 116.1(4) . . ?
C13 C7 B1 121.3(4) . . ?
C8 C7 B1 122.6(4) . . ?
C6 O6 H6 105(4) . . ?
C13 C12 C10 120.0(4) . . ?
C13 C12 H12A 120.0 . . ?
C10 C12 H12A 120.0 . . ?
C19 C20 C14 120.4(4) . . ?
C19 C20 H20 119.8 . . ?
C14 C20 H20 119.8 . . ?
C9 C8 C7 121.9(4) . . ?
C9 C8 H8 119.1 . . ?
C7 C8 H8 119.1 . . ?
C9 C10 C12 117.9(4) . . ?
C9 C10 C11 121.8(4) . . ?
C12 C10 C11 120.2(4) . . ?
C16 C15 C14 121.0(4) . . ?
C16 C15 H15 119.5 . . ?
C14 C15 H15 119.5 . . ?
C8 C9 C10 121.3(4) . . ?
C8 C9 H9 119.4 . . ?
C10 C9 H9 119.4 . . ?
C12 C13 C7 122.8(4) . . ?
C12 C13 H13 118.6 . . ?
C7 C13 H13 118.6 . . ?
C15 C14 C20 117.7(4) . . ?
C15 C14 B2 120.2(4) . . ?
C20 C14 B2 122.1(4) . . ?
O5 C5 C4 110.1(3) . . ?
O5 C5 C6 109.4(4) . . ?
C4 C5 C6 112.7(4) . . ?
O5 C5 H5 106(2) . . ?
C4 C5 H5 106(2) . . ?
C6 C5 H5 113(2) . . ?
O1 C1 O2 110.5(4) . . ?
O1 C1 C2 107.1(3) . . ?
O2 C1 C2 105.3(3) . . ?
O1 C1 H1 111(2) . . ?
O2 C1 H1 109(2) . . ?
C2 C1 H1 114(2) . . ?
C17 C16 C15 121.1(4) . . ?
C17 C16 H16 119.4 . . ?
C15 C16 H16 119.4 . . ?
O1 C4 C5 109.7(4) . . ?
O1 C4 C3 103.0(3) . . ?
C5 C4 C3 115.1(4) . . ?
O1 C4 H4 112(2) . . ?
C5 C4 H4 109(2) . . ?
C3 C4 H4 108(2) . . ?
C17 C19 C20 120.9(4) . . ?
C17 C19 H19 119.5 . . ?
C20 C19 H19 119.5 . . ?
C16 C17 C19 118.7(4) . . ?
C16 C17 C18 120.7(5) . . ?
C19 C17 C18 120.6(4) . . ?
C10 C11 H11A 109.5 . . ?
C10 C11 H11B 109.5 . . ?
H11A C11 H11B 109.5 . . ?
C10 C11 H11C 109.5 . . ?
H11A C11 H11C 109.5 . . ?
H11B C11 H11C 109.5 . . ?
O4 C3 C4 110.4(3) . . ?
O4 C3 C2 108.6(3) . . ?
C4 C3 C2 101.0(4) . . ?
O4 C3 H3 111(2) . . ?
C4 C3 H3 113(2) . . ?
C2 C3 H3 113(2) . . ?
O3 C2 C3 108.7(3) . . ?
O3 C2 C1 104.9(3) . . ?
C3 C2 C1 103.4(4) . . ?
O3 C2 H2 109(2) . . ?
C3 C2 H2 112(2) . . ?
C1 C2 H2 119(2) . . ?
O6 C6 C5 110.9(4) . . ?
O6 C6 H6A 109.5 . . ?
C5 C6 H6A 109.5 . . ?
O6 C6 H6B 109.5 . . ?
C5 C6 H6B 109.5 . . ?
H6A C6 H6B 108.1 . . ?
O5 B1 O4 123.6(4) . . ?
O5 B1 C7 118.4(3) . . ?
O4 B1 C7 118.0(4) . . ?
C17 C18 H18A 109.5 . . ?
C17 C18 H18B 109.5 . . ?
H18A C18 H18B 109.5 . . ?
C17 C18 H18C 109.5 . . ?
H18A C18 H18C 109.5 . . ?
H18B C18 H18C 109.5 . . ?
O3 B2 O2 114.6(4) . . ?
O3 B2 C14 124.4(4) . . ?
O2 B2 C14 121.0(4) . . ?
B3 O11 C25 120.4(3) . . ?
C21 O7 C24 106.9(3) . . ?
B4 O9 C22 108.1(3) . . ?
B3 O10 C23 121.5(3) . . ?
B4 O8 C21 106.9(4) . . ?
C29 C28 C27 120.8(4) . . ?
C29 C28 H28 119.6 . . ?
C27 C28 H28 119.6 . . ?
C33 C32 C30 121.3(4) . . ?
C33 C32 H32 119.3 . . ?
C30 C32 H32 119.3 . . ?
C39 C40 C34 120.7(4) . . ?
C39 C40 H40 119.7 . . ?
C34 C40 H40 119.7 . . ?
C26 O12 H12 112(4) . . ?
C33 C27 C28 116.9(4) . . ?
C33 C27 B3 120.9(3) . . ?
C28 C27 B3 122.2(4) . . ?
C28 C29 C30 121.3(4) . . ?
C28 C29 H29 119.3 . . ?
C30 C29 H29 119.3 . . ?
C32 C30 C29 117.8(4) . . ?
C32 C30 C31 120.4(4) . . ?
C29 C30 C31 121.8(4) . . ?
C35 C36 C37 120.4(4) . . ?
C35 C36 H36 119.8 . . ?
C37 C36 H36 119.8 . . ?
C32 C33 C27 121.8(4) . . ?
C32 C33 H33 119.1 . . ?
C27 C33 H33 119.1 . . ?
C36 C37 C39 118.2(4) . . ?
C36 C37 C38 122.0(4) . . ?
C39 C37 C38 119.8(4) . . ?
O11 C25 C26 108.9(3) . . ?
O11 C25 C24 110.6(3) . . ?
C26 C25 C24 112.6(4) . . ?
O11 C25 H25 106.3(19) . . ?
C26 C25 H25 110.3(19) . . ?
C24 C25 H25 108(2) . . ?
O9 C22 C23 109.7(3) . . ?
O9 C22 C21 104.3(3) . . ?
C23 C22 C21 104.4(4) . . ?
O9 C22 H22 107(2) . . ?
C23 C22 H22 115(2) . . ?
C21 C22 H22 115(3) . . ?
C35 C34 C40 117.7(4) . . ?
C35 C34 B4 122.2(4) . . ?
C40 C34 B4 120.0(4) . . ?
O10 B3 O11 123.9(4) . . ?
O10 B3 C27 117.5(4) . . ?
O11 B3 C27 118.7(3) . . ?
C34 C35 C36 121.8(4) . . ?
C34 C35 H35 119.1 . . ?
C36 C35 H35 119.1 . . ?
C40 C39 C37 121.2(4) . . ?
C40 C39 H39 119.4 . . ?
C37 C39 H39 119.4 . . ?
O10 C23 C24 111.1(3) . . ?
O10 C23 C22 109.1(3) . . ?
C24 C23 C22 100.8(3) . . ?
O10 C23 H23 109(2) . . ?
C24 C23 H23 108(2) . . ?
C22 C23 H23 117.9(18) . . ?
O12 C26 C25 110.3(4) . . ?
O12 C26 H26A 109.6 . . ?
C25 C26 H26A 109.6 . . ?
O12 C26 H26B 109.6 . . ?
C25 C26 H26B 109.6 . . ?
H26A C26 H26B 108.1 . . ?
C37 C38 H38A 109.5 . . ?
C37 C38 H38B 109.5 . . ?
H38A C38 H38B 109.5 . . ?
C37 C38 H38C 109.5 . . ?
H38A C38 H38C 109.5 . . ?
H38B C38 H38C 109.5 . . ?
C30 C31 H31A 109.5 . . ?
C30 C31 H31B 109.5 . . ?
H31A C31 H31B 109.5 . . ?
C30 C31 H31C 109.5 . . ?
H31A C31 H31C 109.5 . . ?
H31B C31 H31C 109.5 . . ?
O9 B4 O8 113.7(4) . . ?
O9 B4 C34 123.3(4) . . ?
O8 B4 C34 123.1(4) . . ?
O7 C24 C23 103.2(3) . . ?
O7 C24 C25 109.3(3) . . ?
C23 C24 C25 114.9(4) . . ?
O7 C24 H24 108.5(18) . . ?
C23 C24 H24 113(2) . . ?
C25 C24 H24 107.5(17) . . ?
O7 C21 O8 110.0(3) . . ?
O7 C21 C22 106.2(3) . . ?
O8 C21 C22 106.2(3) . . ?
O7 C21 H21 107(2) . . ?
O8 C21 H21 106(2) . . ?
C22 C21 H21 121(2) . . ?

loop_
_geom_bond_atom_site_label_1
_geom_bond_atom_site_label_2
_geom_bond_distance
_geom_bond_site_symmetry_2
_geom_bond_publ_flag
O3 B2 1.360(6) . ?
O3 C2 1.446(4) . ?
O5 B1 1.363(5) . ?
O5 C5 1.452(5) . ?
O2 B2 1.369(6) . ?
O2 C1 1.428(5) . ?
O4 B1 1.363(5) . ?
O4 C3 1.432(4) . ?
O1 C1 1.406(5) . ?
O1 C4 1.441(5) . ?
C7 C13 1.390(6) . ?
C7 C8 1.405(5) . ?
C7 B1 1.566(6) . ?
O6 C6 1.407(7) . ?
O6 H6 0.90(5) . ?
C12 C13 1.385(5) . ?
C12 C10 1.397(6) . ?
C12 H12A 0.9300 . ?
C20 C19 1.393(6) . ?
C20 C14 1.406(6) . ?
C20 H20 0.9300 . ?
C8 C9 1.373(6) . ?
C8 H8 0.9300 . ?
C10 C9 1.391(7) . ?
C10 C11 1.510(6) . ?
C15 C16 1.388(5) . ?
C15 C14 1.392(6) . ?
C15 H15 0.9300 . ?
C9 H9 0.9300 . ?
C13 H13 0.9300 . ?
C14 B2 1.564(6) . ?
C5 C4 1.510(6) . ?
C5 C6 1.511(6) . ?
C5 H5 0.92(4) . ?
C1 C2 1.538(7) . ?
C1 H1 0.92(3) . ?
C16 C17 1.375(6) . ?
C16 H16 0.9300 . ?
C4 C3 1.513(6) . ?
C4 H4 0.97(3) . ?
C19 C17 1.386(7) . ?
C19 H19 0.9300 . ?
C17 C18 1.512(5) . ?
C11 H11A 0.9600 . ?
C11 H11B 0.9600 . ?
C11 H11C 0.9600 . ?
C3 C2 1.520(5) . ?
C3 H3 0.89(4) . ?
C2 H2 0.93(4) . ?
C6 H6A 0.9700 . ?
C6 H6B 0.9700 . ?
C18 H18A 0.9600 . ?
C18 H18B 0.9600 . ?
C18 H18C 0.9600 . ?
O11 B3 1.364(6) . ?
O11 C25 1.450(5) . ?
O7 C21 1.416(5) . ?
O7 C24 1.439(5) . ?
O9 B4 1.363(6) . ?
O9 C22 1.437(4) . ?
O10 B3 1.361(5) . ?
O10 C23 1.424(4) . ?
O8 B4 1.378(6) . ?
O8 C21 1.422(5) . ?
C28 C29 1.386(6) . ?
C28 C27 1.407(6) . ?
C28 H28 0.9300 . ?
C32 C33 1.381(5) . ?
C32 C30 1.380(6) . ?
C32 H32 0.9300 . ?
C40 C39 1.387(6) . ?
C40 C34 1.394(6) . ?
C40 H40 0.9300 . ?
O12 C26 1.423(7) . ?
O12 H12 0.86(6) . ?
C27 C33 1.391(6) . ?
C27 B3 1.570(6) . ?
C29 C30 1.392(7) . ?
C29 H29 0.9300 . ?
C30 C31 1.514(6) . ?
C36 C35 1.386(5) . ?
C36 C37 1.387(6) . ?
C36 H36 0.9300 . ?
C33 H33 0.9300 . ?
C37 C39 1.390(6) . ?
C37 C38 1.493(5) . ?
C25 C26 1.508(6) . ?
C25 C24 1.516(5) . ?
C25 H25 1.01(4) . ?
C22 C23 1.509(5) . ?
C22 C21 1.534(7) . ?
C22 H22 0.88(4) . ?
C34 C35 1.385(6) . ?
C34 B4 1.553(6) . ?
C35 H35 0.9300 . ?
C39 H39 0.9300 . ?
C23 C24 1.508(6) . ?
C23 H23 0.94(4) . ?
C26 H26A 0.9700 . ?
C26 H26B 0.9700 . ?
C38 H38A 0.9600 . ?
C38 H38B 0.9600 . ?
C38 H38C 0.9600 . ?
C31 H31A 0.9600 . ?
C31 H31B 0.9600 . ?
C31 H31C 0.9600 . ?
C24 H24 1.07(3) . ?
C21 H21 0.92(3) . ?
